data_1545728
loop_
_publ_author_name
'Reiners, Matthias'
'Maekawa, Miyuki'
'Daniliuc, Constantin G.'
'Freytag, Matthias'
'Jones, Peter G.'
'White, Peter S.'
'Hohenberger, Johannes'
'Sutter, J\"org'
'Meyer, Karsten'
'Maron, Laurent'
'Walter, Marc D.'

_publ_section_title
;
 Reactivity studies on [Cp&#x2032;Fe(\m-I)]2: nitrido-, sulfido- and
 diselenide iron complexes derived from pseudohalide activation
;
_journal_name_full 'Chem. Sci.'
_journal_paper_doi 10.1039/C7SC00570A
_journal_year 2017
_chemical_formula_sum 'C34 H58 Fe2 S2'
_chemical_formula_weight 642.62
_chemical_name_systematic
; 
 ? 
;
_space_group_IT_number 14
_symmetry_cell_setting monoclinic
_symmetry_space_group_name_Hall '-P 2yn'
_symmetry_space_group_name_H-M 'P 1 21/n 1'
_atom_sites_solution_hydrogens geom
_atom_sites_solution_primary direct
_atom_sites_solution_secondary difmap
_audit_creation_method SHELXL-97
_audit_update_record
;
2017-02-06 deposited with the CCDC.
2017-03-30 downloaded from the CCDC.
;
_cell_angle_alpha 90.00
_cell_angle_beta 91.796(2)
_cell_angle_gamma 90.00
_cell_formula_units_Z 4
_cell_length_a 11.8548(2)
_cell_length_b 10.3648(2)
_cell_length_c 28.0527(4)
_cell_measurement_reflns_used 27658
_cell_measurement_temperature 130(2)
_cell_measurement_theta_max 75.9310
_cell_measurement_theta_min 3.9960
_cell_volume 3445.22(10)
_computing_cell_refinement
; 
CrysAlisPro, Agilent Technologies, 
Version 1.171.37.35 (release 13-08-2014 CrysAlis171 .NET) 
(compiled Aug 13 2014,18:06:01)  
;
_computing_data_collection
; 
CrysAlisPro, Agilent Technologies, 
Version 1.171.37.35 (release 13-08-2014 CrysAlis171 .NET) 
(compiled Aug 13 2014,18:06:01) 
;
_computing_data_reduction
; 
CrysAlisPro, Agilent Technologies, 
Version 1.171.37.35 (release 13-08-2014 CrysAlis171 .NET) 
(compiled Aug 13 2014,18:06:01)  
;
_computing_molecular_graphics 'Bruker XP'
_computing_publication_material SHELXL-97
_computing_structure_refinement 'SHELXL-97 (Sheldrick, 1997)'
_computing_structure_solution 'SHELXS-97 (Sheldrick, 1990)'
_diffrn_ambient_temperature 130(2)
_diffrn_detector_area_resol_mean 10.3543
_diffrn_measured_fraction_theta_full 1.000
_diffrn_measured_fraction_theta_max 0.995
_diffrn_measurement_device_type 'Oxford Diffraction Xcalibur, Atlas, Nova'
_diffrn_measurement_method '\w scans'
_diffrn_radiation_monochromator mirror
_diffrn_radiation_type 'Cu K\a'
_diffrn_radiation_wavelength 1.54184
_diffrn_reflns_av_R_equivalents 0.0783
_diffrn_reflns_av_sigmaI/netI 0.0314
_diffrn_reflns_limit_h_max 13
_diffrn_reflns_limit_h_min -14
_diffrn_reflns_limit_k_max 12
_diffrn_reflns_limit_k_min -13
_diffrn_reflns_limit_l_max 35
_diffrn_reflns_limit_l_min -35
_diffrn_reflns_number 73668
_diffrn_reflns_theta_full 75.00
_diffrn_reflns_theta_max 76.45
_diffrn_reflns_theta_min 4.00
_diffrn_source 'sealed X-ray tube'
_exptl_absorpt_coefficient_mu 8.015
_exptl_absorpt_correction_T_max 1.00000
_exptl_absorpt_correction_T_min 0.12889
_exptl_absorpt_correction_type multi-scan
_exptl_absorpt_process_details
; 
CrysAlisPro, Agilent Technologies, 
Version 1.171.37.35 (release 13-08-2014 CrysAlis171 .NET) 
(compiled Aug 13 2014,18:06:01) 
;
_exptl_crystal_colour 'dark red'
_exptl_crystal_density_diffrn 1.239
_exptl_crystal_density_method 'not measured'
_exptl_crystal_description prism
_exptl_crystal_F_000 1384
_exptl_crystal_size_max 0.10
_exptl_crystal_size_mid 0.06
_exptl_crystal_size_min 0.03
_refine_diff_density_max 0.411
_refine_diff_density_min -0.606
_refine_diff_density_rms 0.065
_refine_ls_extinction_method none
_refine_ls_goodness_of_fit_ref 1.114
_refine_ls_hydrogen_treatment constr
_refine_ls_matrix_type full
_refine_ls_number_parameters 400
_refine_ls_number_reflns 7177
_refine_ls_number_restraints 82
_refine_ls_restrained_S_all 1.160
_refine_ls_R_factor_all 0.0427
_refine_ls_R_factor_gt 0.0407
_refine_ls_shift/su_max 0.001
_refine_ls_shift/su_mean 0.000
_refine_ls_structure_factor_coef Fsqd
_refine_ls_weighting_details 'calc w=1/[\s^2^(Fo^2^)+(0.0408P)^2^+2.4834P] where P=(Fo^2^+2Fc^2^)/3'
_refine_ls_weighting_scheme calc
_refine_ls_wR_factor_gt 0.0977
_refine_ls_wR_factor_ref 0.0990
_reflns_number_gt 6834
_reflns_number_total 7177
_reflns_threshold_expression >2sigma(I)
_cod_data_source_file c7sc00570a2.cif
_cod_data_source_block mr54
_cod_original_cell_volume 3445.21(10)
_cod_original_sg_symbol_H-M 'P 21/n'
_cod_database_code 1545728

loop_
_symmetry_equiv_pos_as_xyz
'x, y, z'
'-x+1/2, y+1/2, -z+1/2'
'-x, -y, -z'
'x-1/2, -y-1/2, z-1/2'

loop_
_atom_site_label
_atom_site_type_symbol
_atom_site_fract_x
_atom_site_fract_y
_atom_site_fract_z
_atom_site_U_iso_or_equiv
_atom_site_adp_type
_atom_site_occupancy
_atom_site_symmetry_multiplicity
_atom_site_calc_flag
_atom_site_refinement_flags
_atom_site_disorder_assembly
_atom_site_disorder_group
Fe1 Fe 0.48969(3) 0.56817(3) 0.624962(11) 0.01933(9) Uani 1 1 d . . .
Fe2 Fe 0.27941(3) 0.63521(3) 0.620050(12) 0.01978(9) Uani 1 1 d . . .
S1 S 0.38181(5) 0.57591(6) 0.562352(19) 0.02892(13) Uani 1 1 d . . .
S2 S 0.38401(6) 0.61537(9) 0.68248(2) 0.0472(2) Uani 1 1 d . . .
C1 C 0.66094(18) 0.6114(2) 0.65882(8) 0.0216(4) Uani 1 1 d . . .
C2 C 0.66850(18) 0.6257(2) 0.60825(8) 0.0216(4) Uani 1 1 d . . .
C3 C 0.63346(17) 0.5029(2) 0.58800(8) 0.0211(4) Uani 1 1 d . . .
H3 H 0.6259 0.4860 0.5548 0.025 Uiso 1 1 calc R . .
C4 C 0.61174(18) 0.4107(2) 0.62424(8) 0.0207(4) Uani 1 1 d . . .
C5 C 0.62551(18) 0.4793(2) 0.66718(8) 0.0224(4) Uani 1 1 d . . .
H5 H 0.6132 0.4439 0.6978 0.027 Uiso 1 1 calc R . .
C6 C 0.6924(2) 0.7005(2) 0.70100(8) 0.0286(5) Uani 1 1 d . . .
C7 C 0.6408(2) 0.6514(3) 0.74728(9) 0.0359(6) Uani 1 1 d . . .
H7A H 0.5587 0.6444 0.7427 0.054 Uiso 1 1 calc R . .
H7B H 0.6585 0.7120 0.7733 0.054 Uiso 1 1 calc R . .
H7C H 0.6723 0.5664 0.7553 0.054 Uiso 1 1 calc R . .
C8 C 0.8215(2) 0.6961(3) 0.70935(10) 0.0424(7) Uani 1 1 d . . .
H8A H 0.8446 0.6082 0.7179 0.064 Uiso 1 1 calc R . .
H8B H 0.8434 0.7552 0.7353 0.064 Uiso 1 1 calc R . .
H8C H 0.8585 0.7223 0.6801 0.064 Uiso 1 1 calc R . .
C9 C 0.6515(3) 0.8403(2) 0.69448(10) 0.0380(6) Uani 1 1 d . . .
H9A H 0.6894 0.8795 0.6675 0.057 Uiso 1 1 calc R . .
H9B H 0.6694 0.8895 0.7236 0.057 Uiso 1 1 calc R . .
H9C H 0.5697 0.8408 0.6882 0.057 Uiso 1 1 calc R . .
C10 C 0.7023(2) 0.7379(2) 0.57560(8) 0.0256(5) Uani 1 1 d . . .
C11 C 0.8150(2) 0.8009(3) 0.59157(10) 0.0373(6) Uani 1 1 d . . .
H11A H 0.8063 0.8437 0.6224 0.056 Uiso 1 1 calc R . .
H11B H 0.8369 0.8647 0.5678 0.056 Uiso 1 1 calc R . .
H11C H 0.8736 0.7344 0.5947 0.056 Uiso 1 1 calc R . .
C12 C 0.6092(2) 0.8414(2) 0.57126(10) 0.0346(6) Uani 1 1 d . . .
H12A H 0.5413 0.8037 0.5561 0.052 Uiso 1 1 calc R . .
H12B H 0.6356 0.9133 0.5518 0.052 Uiso 1 1 calc R . .
H12C H 0.5916 0.8730 0.6031 0.052 Uiso 1 1 calc R . .
C13 C 0.7195(3) 0.6864(3) 0.52497(9) 0.0394(6) Uani 1 1 d . . .
H13A H 0.7761 0.6175 0.5261 0.059 Uiso 1 1 calc R . .
H13B H 0.7455 0.7566 0.5046 0.059 Uiso 1 1 calc R . .
H13C H 0.6479 0.6524 0.5119 0.059 Uiso 1 1 calc R . .
C14 C 0.5842(2) 0.2682(2) 0.61779(8) 0.0256(5) Uani 1 1 d . . .
C15 C 0.5275(2) 0.2428(2) 0.56889(10) 0.0364(6) Uani 1 1 d . . .
H15A H 0.4561 0.2904 0.5663 0.055 Uiso 1 1 calc R . .
H15B H 0.5126 0.1503 0.5653 0.055 Uiso 1 1 calc R . .
H15C H 0.5774 0.2715 0.5438 0.055 Uiso 1 1 calc R . .
C16 C 0.5061(3) 0.2217(3) 0.65665(11) 0.0446(7) Uani 1 1 d . . .
H16A H 0.5433 0.2338 0.6880 0.067 Uiso 1 1 calc R . .
H16B H 0.4891 0.1299 0.6518 0.067 Uiso 1 1 calc R . .
H16C H 0.4357 0.2714 0.6550 0.067 Uiso 1 1 calc R . .
C17 C 0.6952(2) 0.1928(2) 0.62099(11) 0.0394(6) Uani 1 1 d . . .
H17A H 0.7451 0.2228 0.5961 0.059 Uiso 1 1 calc R . .
H17B H 0.6797 0.1006 0.6165 0.059 Uiso 1 1 calc R . .
H17C H 0.7318 0.2066 0.6524 0.059 Uiso 1 1 calc R . .
C18 C 0.15693(18) 0.7848(2) 0.59253(9) 0.0252(5) Uani 1 1 d . A .
C19 C 0.15354(19) 0.7850(2) 0.64328(9) 0.0255(5) Uani 1 1 d . A .
C20 C 0.12260(18) 0.6546(2) 0.65703(9) 0.0252(5) Uani 1 1 d . . .
H20 H 0.1168 0.6265 0.6891 0.030 Uiso 1 1 calc R . .
C21 C 0.10260(18) 0.5761(2) 0.61733(9) 0.0250(5) Uani 1 1 d . C .
C22 C 0.12839(18) 0.6542(2) 0.57756(8) 0.0243(4) Uani 1 1 d . . .
H22 H 0.1272 0.6250 0.5454 0.029 Uiso 1 1 calc R . .
C23 C 0.1813(2) 0.8889(2) 0.55511(10) 0.0320(5) Uani 1 1 d D . .
C24 C 0.3061(3) 0.9253(3) 0.55417(14) 0.0392(10) Uani 0.807(8) 1 d PD A 5
H24A H 0.3162 0.9954 0.5313 0.059 Uiso 0.807(8) 1 calc PR A 5
H24B H 0.3502 0.8502 0.5447 0.059 Uiso 0.807(8) 1 calc PR A 5
H24C H 0.3318 0.9538 0.5860 0.059 Uiso 0.807(8) 1 calc PR A 5
C25 C 0.1537(4) 0.8319(3) 0.50381(12) 0.0404(10) Uani 0.807(8) 1 d PDU A 5
H25A H 0.0749 0.8036 0.5019 0.061 Uiso 0.807(8) 1 calc PR A 5
H25B H 0.2033 0.7583 0.4980 0.061 Uiso 0.807(8) 1 calc PR A 5
H25C H 0.1659 0.8986 0.4797 0.061 Uiso 0.807(8) 1 calc PR A 5
C26 C 0.1053(4) 1.0049(4) 0.55980(17) 0.0381(9) Uani 0.807(8) 1 d PDU A 5
H26A H 0.1277 1.0535 0.5885 0.057 Uiso 0.807(8) 1 calc PR A 5
H26B H 0.0269 0.9762 0.5622 0.057 Uiso 0.807(8) 1 calc PR A 5
H26C H 0.1119 1.0603 0.5317 0.057 Uiso 0.807(8) 1 calc PR A 5
C24' C 0.2783(10) 0.9899(12) 0.5749(4) 0.026(3) Uiso 0.193(8) 1 d PD A 6
H24D H 0.2580 1.0220 0.6064 0.040 Uiso 0.193(8) 1 calc PR A 6
H24E H 0.2836 1.0625 0.5527 0.040 Uiso 0.193(8) 1 calc PR A 6
H24F H 0.3512 0.9455 0.5775 0.040 Uiso 0.193(8) 1 calc PR A 6
C25' C 0.2181(16) 0.8466(15) 0.5088(4) 0.037(4) Uiso 0.193(8) 1 d PDU A 6
H25D H 0.2306 0.9219 0.4885 0.056 Uiso 0.193(8) 1 calc PR A 6
H25E H 0.1599 0.7915 0.4938 0.056 Uiso 0.193(8) 1 calc PR A 6
H25F H 0.2885 0.7977 0.5127 0.056 Uiso 0.193(8) 1 calc PR A 6
C26' C 0.0750(13) 0.9787(18) 0.5513(7) 0.037(5) Uiso 0.193(8) 1 d PDU A 6
H26D H 0.0535 1.0047 0.5833 0.056 Uiso 0.193(8) 1 calc PR A 6
H26E H 0.0124 0.9319 0.5356 0.056 Uiso 0.193(8) 1 calc PR A 6
H26F H 0.0927 1.0555 0.5326 0.056 Uiso 0.193(8) 1 calc PR A 6
C27 C 0.1668(2) 0.8899(3) 0.68180(10) 0.0362(6) Uani 1 1 d D . .
C28 C 0.2622(3) 0.9836(4) 0.67358(15) 0.0447(11) Uani 0.810(8) 1 d PD B 3
H28A H 0.3330 0.9358 0.6708 0.067 Uiso 0.810(8) 1 calc PR B 3
H28B H 0.2689 1.0438 0.7005 0.067 Uiso 0.810(8) 1 calc PR B 3
H28C H 0.2465 1.0320 0.6441 0.067 Uiso 0.810(8) 1 calc PR B 3
C29 C 0.0526(3) 0.9675(4) 0.68030(14) 0.0438(10) Uani 0.810(8) 1 d PDU B 3
H29A H 0.0568 1.0373 0.7039 0.066 Uiso 0.810(8) 1 calc PR B 3
H29B H -0.0097 0.9094 0.6877 0.066 Uiso 0.810(8) 1 calc PR B 3
H29C H 0.0395 1.0042 0.6484 0.066 Uiso 0.810(8) 1 calc PR B 3
C30 C 0.1788(5) 0.8310(5) 0.73115(15) 0.0484(12) Uani 0.810(8) 1 d PDU B 3
H30A H 0.2447 0.7738 0.7326 0.073 Uiso 0.810(8) 1 calc PR B 3
H30B H 0.1109 0.7813 0.7379 0.073 Uiso 0.810(8) 1 calc PR B 3
H30C H 0.1888 0.8998 0.7549 0.073 Uiso 0.810(8) 1 calc PR B 3
C28' C 0.3014(9) 0.9245(13) 0.6947(5) 0.027(3) Uiso 0.190(8) 1 d PD B 4
H28D H 0.3449 0.8443 0.6974 0.040 Uiso 0.190(8) 1 calc PR B 4
H28E H 0.3070 0.9716 0.7249 0.040 Uiso 0.190(8) 1 calc PR B 4
H28F H 0.3316 0.9780 0.6692 0.040 Uiso 0.190(8) 1 calc PR B 4
C29' C 0.1066(14) 1.0150(13) 0.6783(5) 0.035(4) Uiso 0.190(8) 1 d PDU B 4
H29D H 0.1264 1.0679 0.7062 0.053 Uiso 0.190(8) 1 calc PR B 4
H29E H 0.0250 0.9997 0.6769 0.053 Uiso 0.190(8) 1 calc PR B 4
H29F H 0.1287 1.0602 0.6493 0.053 Uiso 0.190(8) 1 calc PR B 4
C30' C 0.1406(17) 0.835(2) 0.7330(6) 0.037(5) Uiso 0.190(8) 1 d PDU B 4
H30D H 0.1785 0.7514 0.7375 0.056 Uiso 0.190(8) 1 calc PR B 4
H30E H 0.0590 0.8233 0.7356 0.056 Uiso 0.190(8) 1 calc PR B 4
H30F H 0.1682 0.8953 0.7575 0.056 Uiso 0.190(8) 1 calc PR B 4
C31 C 0.0608(2) 0.4371(2) 0.61674(10) 0.0335(6) Uani 1 1 d D . .
C32 C -0.0663(4) 0.4415(5) 0.6069(4) 0.103(4) Uani 0.729(9) 1 d PD C 1
H32A H -0.0823 0.4879 0.5770 0.154 Uiso 0.729(9) 1 calc PR C 1
H32B H -0.1026 0.4861 0.6332 0.154 Uiso 0.729(9) 1 calc PR C 1
H32C H -0.0957 0.3533 0.6043 0.154 Uiso 0.729(9) 1 calc PR C 1
C33 C 0.0845(9) 0.3736(6) 0.6638(3) 0.122(5) Uani 0.729(9) 1 d PD C 1
H33A H 0.0511 0.2871 0.6636 0.183 Uiso 0.729(9) 1 calc PR C 1
H33B H 0.0517 0.4252 0.6891 0.183 Uiso 0.729(9) 1 calc PR C 1
H33C H 0.1663 0.3669 0.6695 0.183 Uiso 0.729(9) 1 calc PR C 1
C34 C 0.1124(7) 0.3629(5) 0.5772(3) 0.098(3) Uani 0.729(9) 1 d PD C 1
H34A H 0.0809 0.2754 0.5762 0.146 Uiso 0.729(9) 1 calc PR C 1
H34B H 0.1943 0.3582 0.5828 0.146 Uiso 0.729(9) 1 calc PR C 1
H34C H 0.0958 0.4064 0.5468 0.146 Uiso 0.729(9) 1 calc PR C 1
C32' C -0.0452(9) 0.4238(12) 0.6459(4) 0.043(3) Uiso 0.271(9) 1 d PD C 2
H32D H -0.0299 0.4561 0.6783 0.065 Uiso 0.271(9) 1 calc PR C 2
H32E H -0.0672 0.3327 0.6473 0.065 Uiso 0.271(9) 1 calc PR C 2
H32F H -0.1066 0.4739 0.6308 0.065 Uiso 0.271(9) 1 calc PR C 2
C33' C 0.1488(10) 0.3477(12) 0.6410(5) 0.050(3) Uiso 0.271(9) 1 d PD C 2
H33D H 0.1668 0.3792 0.6733 0.074 Uiso 0.271(9) 1 calc PR C 2
H33E H 0.2175 0.3469 0.6225 0.074 Uiso 0.271(9) 1 calc PR C 2
H33F H 0.1182 0.2601 0.6427 0.074 Uiso 0.271(9) 1 calc PR C 2
C34' C 0.0346(12) 0.3871(12) 0.5676(4) 0.044(3) Uiso 0.271(9) 1 d P C 2
H34D H 0.0083 0.2977 0.5696 0.067 Uiso 0.271(9) 1 calc PR C 2
H34E H 0.1029 0.3904 0.5488 0.067 Uiso 0.271(9) 1 calc PR C 2
H34F H -0.0243 0.4404 0.5523 0.067 Uiso 0.271(9) 1 calc PR C 2

loop_
_atom_site_aniso_label
_atom_site_aniso_U_11
_atom_site_aniso_U_22
_atom_site_aniso_U_33
_atom_site_aniso_U_23
_atom_site_aniso_U_13
_atom_site_aniso_U_12
Fe1 0.01650(16) 0.02162(17) 0.01977(16) 0.00172(12) -0.00096(12) 0.00018(12)
Fe2 0.01638(16) 0.02103(17) 0.02192(17) 0.00184(12) 0.00041(12) 0.00045(12)
S1 0.0209(3) 0.0429(3) 0.0227(3) -0.0049(2) -0.0027(2) 0.0063(2)
S2 0.0270(3) 0.0933(6) 0.0213(3) 0.0013(3) 0.0007(2) 0.0200(3)
C1 0.0174(10) 0.0221(10) 0.0252(11) -0.0007(8) -0.0028(8) -0.0001(8)
C2 0.0159(10) 0.0244(11) 0.0245(10) 0.0008(8) -0.0002(8) -0.0027(8)
C3 0.0166(10) 0.0233(10) 0.0234(10) -0.0007(8) 0.0010(8) -0.0004(8)
C4 0.0167(10) 0.0196(10) 0.0258(10) 0.0003(8) -0.0019(8) 0.0012(8)
C5 0.0205(10) 0.0239(10) 0.0225(10) 0.0035(8) -0.0031(8) 0.0004(8)
C6 0.0293(12) 0.0296(12) 0.0265(11) -0.0042(9) -0.0042(9) -0.0050(9)
C7 0.0414(15) 0.0422(14) 0.0238(12) -0.0040(10) -0.0020(10) -0.0035(12)
C8 0.0319(14) 0.0567(18) 0.0378(14) -0.0032(12) -0.0127(11) -0.0107(13)
C9 0.0516(16) 0.0272(12) 0.0349(13) -0.0091(10) -0.0017(12) -0.0050(11)
C10 0.0255(11) 0.0233(11) 0.0280(11) 0.0031(9) 0.0002(9) -0.0061(9)
C11 0.0296(13) 0.0378(14) 0.0444(15) 0.0066(11) 0.0001(11) -0.0133(11)
C12 0.0354(13) 0.0250(12) 0.0433(14) 0.0082(10) -0.0019(11) -0.0022(10)
C13 0.0556(17) 0.0345(13) 0.0285(12) 0.0042(10) 0.0103(12) -0.0107(12)
C14 0.0283(11) 0.0196(10) 0.0286(11) 0.0002(8) -0.0023(9) -0.0037(9)
C15 0.0447(15) 0.0241(12) 0.0395(14) -0.0038(10) -0.0143(12) -0.0016(11)
C16 0.0537(18) 0.0342(14) 0.0467(16) -0.0004(12) 0.0115(13) -0.0199(13)
C17 0.0384(15) 0.0212(11) 0.0578(17) -0.0016(11) -0.0119(13) 0.0036(10)
C18 0.0182(10) 0.0235(11) 0.0339(12) 0.0046(9) 0.0009(9) 0.0036(8)
C19 0.0199(10) 0.0222(11) 0.0347(12) -0.0022(9) 0.0044(9) 0.0011(8)
C20 0.0189(10) 0.0258(11) 0.0311(12) 0.0021(9) 0.0057(9) 0.0003(8)
C21 0.0143(10) 0.0250(11) 0.0358(12) 0.0004(9) 0.0012(9) -0.0010(8)
C22 0.0154(10) 0.0279(11) 0.0295(11) 0.0018(9) -0.0015(8) 0.0017(8)
C23 0.0237(12) 0.0304(12) 0.0419(14) 0.0131(10) 0.0032(10) 0.0018(10)
C24 0.0266(17) 0.0375(19) 0.054(2) 0.0162(16) 0.0062(15) -0.0030(14)
C25 0.052(3) 0.0372(18) 0.0326(17) 0.0119(14) 0.0034(16) 0.0114(17)
C26 0.041(2) 0.0235(17) 0.050(2) 0.0087(16) 0.0035(19) 0.0093(18)
C27 0.0358(14) 0.0294(12) 0.0440(15) -0.0102(11) 0.0108(11) -0.0020(11)
C28 0.038(2) 0.0343(19) 0.061(2) -0.0189(17) -0.0002(17) -0.0071(15)
C29 0.041(2) 0.0357(19) 0.055(2) -0.0173(16) 0.0099(16) 0.0043(17)
C30 0.056(4) 0.052(3) 0.037(2) -0.0188(17) 0.000(2) 0.008(2)
C31 0.0257(12) 0.0238(12) 0.0513(16) -0.0023(10) 0.0045(11) -0.0064(9)
C32 0.029(2) 0.043(3) 0.236(12) -0.014(4) -0.002(4) -0.012(2)
C33 0.229(12) 0.047(4) 0.087(5) 0.039(3) -0.051(6) -0.073(5)
C34 0.119(7) 0.033(3) 0.146(7) -0.041(3) 0.083(6) -0.029(3)

loop_
_atom_type_symbol
_atom_type_description
_atom_type_scat_dispersion_real
_atom_type_scat_dispersion_imag
_atom_type_scat_source
C C 0.0181 0.0091 'International Tables Vol C Tables 4.2.6.8 and 6.1.1.4'
H H 0.0000 0.0000 'International Tables Vol C Tables 4.2.6.8 and 6.1.1.4'
S S 0.3331 0.5567 'International Tables Vol C Tables 4.2.6.8 and 6.1.1.4'
Fe Fe -1.1336 3.1974 'International Tables Vol C Tables 4.2.6.8 and 6.1.1.4'

loop_
_geom_angle_atom_site_label_1
_geom_angle_atom_site_label_2
_geom_angle_atom_site_label_3
_geom_angle
S2 Fe1 C3 159.87(6)
S2 Fe1 S1 105.21(3)
C3 Fe1 S1 94.53(6)
S2 Fe1 C5 97.34(6)
C3 Fe1 C5 62.66(8)
S1 Fe1 C5 151.15(6)
S2 Fe1 C4 125.78(6)
C3 Fe1 C4 38.54(8)
S1 Fe1 C4 113.55(6)
C5 Fe1 C4 37.61(8)
S2 Fe1 C1 100.26(6)
C3 Fe1 C1 63.00(8)
S1 Fe1 C1 147.47(6)
C5 Fe1 C1 38.22(8)
C4 Fe1 C1 64.19(8)
S2 Fe1 C2 132.27(6)
C3 Fe1 C2 38.33(8)
S1 Fe1 C2 111.05(6)
C5 Fe1 C2 62.75(8)
C4 Fe1 C2 64.51(8)
C1 Fe1 C2 36.90(8)
S2 Fe1 Fe2 52.43(2)
C3 Fe1 Fe2 147.42(6)
S1 Fe1 Fe2 52.891(18)
C5 Fe1 Fe2 147.02(6)
C4 Fe1 Fe2 146.99(6)
C1 Fe1 Fe2 145.17(6)
C2 Fe1 Fe2 145.55(6)
S2 Fe2 C22 158.40(7)
S2 Fe2 S1 105.37(3)
C22 Fe2 S1 95.16(7)
S2 Fe2 C20 95.83(7)
C22 Fe2 C20 62.63(9)
S1 Fe2 C20 154.56(7)
S2 Fe2 C21 122.47(7)
C22 Fe2 C21 38.42(9)
S1 Fe2 C21 117.33(7)
C20 Fe2 C21 37.37(9)
S2 Fe2 C18 134.85(7)
C22 Fe2 C18 38.71(9)
S1 Fe2 C18 108.30(6)
C20 Fe2 C18 62.93(9)
C21 Fe2 C18 64.62(8)
S2 Fe2 C19 101.66(7)
C22 Fe2 C19 63.08(9)
S1 Fe2 C19 143.92(7)
C20 Fe2 C19 38.29(8)
C21 Fe2 C19 63.98(8)
C18 Fe2 C19 36.87(9)
S2 Fe2 Fe1 52.66(2)
C22 Fe2 Fe1 147.85(7)
S1 Fe2 Fe1 52.822(18)
C20 Fe2 Fe1 147.05(6)
C21 Fe2 Fe1 148.11(6)
C18 Fe2 Fe1 144.66(6)
C19 Fe2 Fe1 144.26(6)
Fe1 S1 Fe2 74.29(2)
Fe2 S2 Fe1 74.91(2)
C2 C1 C5 106.55(19)
C2 C1 C6 132.8(2)
C5 C1 C6 120.4(2)
C2 C1 Fe1 71.78(12)
C5 C1 Fe1 67.71(12)
C6 C1 Fe1 129.46(16)
C1 C2 C3 105.75(19)
C1 C2 C10 133.8(2)
C3 C2 C10 120.43(19)
C1 C2 Fe1 71.32(12)
C3 C2 Fe1 65.89(12)
C10 C2 Fe1 125.72(15)
C4 C3 C2 111.42(19)
C4 C3 Fe1 72.59(12)
C2 C3 Fe1 75.78(13)
C5 C4 C3 104.71(19)
C5 C4 C14 127.7(2)
C3 C4 C14 127.5(2)
C5 C4 Fe1 70.88(12)
C3 C4 Fe1 68.87(12)
C14 C4 Fe1 125.95(15)
C4 C5 C1 111.40(19)
C4 C5 Fe1 71.51(12)
C1 C5 Fe1 74.07(12)
C9 C6 C1 114.0(2)
C9 C6 C7 106.3(2)
C1 C6 C7 110.9(2)
C9 C6 C8 110.7(2)
C1 C6 C8 108.3(2)
C7 C6 C8 106.3(2)
C13 C10 C12 106.5(2)
C13 C10 C2 109.38(19)
C12 C10 C2 111.95(19)
C13 C10 C11 106.1(2)
C12 C10 C11 109.9(2)
C2 C10 C11 112.71(19)
C4 C14 C16 110.7(2)
C4 C14 C17 107.92(19)
C16 C14 C17 109.6(2)
C4 C14 C15 111.10(19)
C16 C14 C15 109.0(2)
C17 C14 C15 108.5(2)
C19 C18 C22 106.1(2)
C19 C18 C23 133.8(2)
C22 C18 C23 120.2(2)
C19 C18 Fe2 72.29(13)
C22 C18 Fe2 66.34(12)
C23 C18 Fe2 125.83(15)
C18 C19 C20 106.2(2)
C18 C19 C27 134.2(2)
C20 C19 C27 119.4(2)
C18 C19 Fe2 70.84(12)
C20 C19 Fe2 67.25(12)
C27 C19 Fe2 129.34(17)
C21 C20 C19 111.6(2)
C21 C20 Fe2 71.95(13)
C19 C20 Fe2 74.46(13)
C20 C21 C22 105.1(2)
C20 C21 C31 127.4(2)
C22 C21 C31 127.5(2)
C20 C21 Fe2 70.68(13)
C22 C21 Fe2 68.73(12)
C31 C21 Fe2 125.26(16)
C21 C22 C18 110.9(2)
C21 C22 Fe2 72.85(13)
C18 C22 Fe2 74.94(13)
C25' C23 C26 121.0(7)
C25' C23 C24 75.0(8)
C26 C23 C24 112.7(3)
C25' C23 C18 117.8(7)
C26 C23 C18 111.9(2)
C24 C23 C18 112.8(2)
C25' C23 C26' 112.4(10)
C26 C23 C26' 18.7(7)
C24 C23 C26' 129.0(8)
C18 C23 C26' 107.1(8)
C25' C23 C25 29.7(7)
C26 C23 C25 105.6(3)
C24 C23 C25 104.5(3)
C18 C23 C25 108.7(2)
C26' C23 C25 90.9(7)
C25' C23 C24' 105.7(8)
C26 C23 C24' 82.9(5)
C24 C23 C24' 34.8(5)
C18 C23 C24' 111.2(5)
C26' C23 C24' 101.4(8)
C25 C23 C24' 132.1(5)
C29' C27 C28 77.8(7)
C29' C27 C30 116.5(6)
C28 C27 C30 110.4(3)
C29' C27 C19 122.3(6)
C28 C27 C19 114.0(2)
C30 C27 C19 111.2(3)
C29' C27 C29 30.6(7)
C28 C27 C29 108.3(3)
C30 C27 C29 106.7(3)
C19 C27 C29 105.9(2)
C29' C27 C30' 105.6(10)
C28 C27 C30' 122.5(9)
C30 C27 C30' 16.8(7)
C19 C27 C30' 111.3(9)
C29 C27 C30' 90.9(8)
C29' C27 C28' 106.4(8)
C28 C27 C28' 34.8(5)
C30 C27 C28' 80.0(5)
C19 C27 C28' 112.4(5)
C29 C27 C28' 135.5(5)
C30' C27 C28' 95.4(9)
C33 C31 C34' 133.6(6)
C33 C31 C34 111.0(5)
C34' C31 C34 38.4(5)
C33 C31 C32 109.3(5)
C34' C31 C32 70.7(6)
C34 C31 C32 107.9(4)
C33 C31 C21 110.8(3)
C34' C31 C21 113.3(5)
C34 C31 C21 110.7(3)
C32 C31 C21 107.0(3)
C33 C31 C32' 67.8(6)
C34' C31 C32' 108.2(7)
C34 C31 C32' 135.5(5)
C32 C31 C32' 43.4(5)
C21 C31 C32' 110.7(5)
C33 C31 C33' 40.3(6)
C34' C31 C33' 108.5(7)
C34 C31 C33' 74.4(6)
C32 C31 C33' 138.7(6)
C21 C31 C33' 110.4(6)
C32' C31 C33' 105.5(7)

loop_
_geom_bond_atom_site_label_1
_geom_bond_atom_site_label_2
_geom_bond_distance
Fe1 S2 2.1306(7)
Fe1 C3 2.133(2)
Fe1 S1 2.1415(6)
Fe1 C5 2.174(2)
Fe1 C4 2.182(2)
Fe1 C1 2.259(2)
Fe1 C2 2.265(2)
Fe1 Fe2 2.5873(5)
Fe2 S2 2.1239(7)
Fe2 C22 2.129(2)
Fe2 S1 2.1435(6)
Fe2 C20 2.166(2)
Fe2 C21 2.183(2)
Fe2 C18 2.244(2)
Fe2 C19 2.263(2)
C1 C2 1.432(3)
C1 C5 1.453(3)
C1 C6 1.538(3)
C2 C3 1.449(3)
C2 C10 1.541(3)
C3 C4 1.424(3)
C4 C5 1.404(3)
C4 C14 1.522(3)
C6 C9 1.537(4)
C6 C7 1.539(3)
C6 C8 1.542(4)
C10 C13 1.537(3)
C10 C12 1.541(3)
C10 C11 1.541(3)
C14 C16 1.531(4)
C14 C17 1.531(3)
C14 C15 1.532(3)
C18 C19 1.425(3)
C18 C22 1.454(3)
C18 C23 1.540(3)
C19 C20 1.456(3)
C19 C27 1.538(3)
C20 C21 1.393(3)
C21 C22 1.419(3)
C21 C31 1.524(3)
C23 C25' 1.451(11)
C23 C26 1.511(4)
C23 C24 1.527(4)
C23 C26' 1.567(12)
C23 C25 1.580(4)
C23 C24' 1.638(10)
C27 C29' 1.481(11)
C27 C28 1.515(4)
C27 C30 1.516(5)
C27 C29 1.574(4)
C27 C30' 1.585(13)
C27 C28' 1.664(10)
C31 C33 1.493(6)
C31 C34' 1.496(12)
C31 C34 1.496(5)
C31 C32 1.524(5)
C31 C32' 1.527(10)
C31 C33' 1.538(11)

loop_
_geom_torsion_atom_site_label_1
_geom_torsion_atom_site_label_2
_geom_torsion_atom_site_label_3
_geom_torsion_atom_site_label_4
_geom_torsion
C3 Fe1 Fe2 S2 174.84(12)
S1 Fe1 Fe2 S2 175.61(4)
C5 Fe1 Fe2 S2 27.20(12)
C4 Fe1 Fe2 S2 99.78(12)
C1 Fe1 Fe2 S2 -44.60(11)
C2 Fe1 Fe2 S2 -112.26(11)
S2 Fe1 Fe2 C22 -169.69(13)
C3 Fe1 Fe2 C22 5.15(17)
S1 Fe1 Fe2 C22 5.92(12)
C5 Fe1 Fe2 C22 -142.49(16)
C4 Fe1 Fe2 C22 -69.91(16)
C1 Fe1 Fe2 C22 145.71(16)
C2 Fe1 Fe2 C22 78.05(16)
S2 Fe1 Fe2 S1 -175.61(4)
C3 Fe1 Fe2 S1 -0.77(11)
C5 Fe1 Fe2 S1 -148.41(11)
C4 Fe1 Fe2 S1 -75.83(11)
C1 Fe1 Fe2 S1 139.79(11)
C2 Fe1 Fe2 S1 72.13(11)
S2 Fe1 Fe2 C20 -19.60(12)
C3 Fe1 Fe2 C20 155.24(16)
S1 Fe1 Fe2 C20 156.01(12)
C5 Fe1 Fe2 C20 7.60(17)
C4 Fe1 Fe2 C20 80.18(16)
C1 Fe1 Fe2 C20 -64.20(16)
C2 Fe1 Fe2 C20 -131.86(15)
S2 Fe1 Fe2 C21 -92.98(13)
C3 Fe1 Fe2 C21 81.87(17)
S1 Fe1 Fe2 C21 82.64(13)
C5 Fe1 Fe2 C21 -65.78(17)
C4 Fe1 Fe2 C21 6.80(17)
C1 Fe1 Fe2 C21 -137.57(16)
C2 Fe1 Fe2 C21 154.76(16)
S2 Fe1 Fe2 C18 117.24(12)
C3 Fe1 Fe2 C18 -67.92(16)
S1 Fe1 Fe2 C18 -67.15(11)
C5 Fe1 Fe2 C18 144.44(16)
C4 Fe1 Fe2 C18 -142.98(16)
C1 Fe1 Fe2 C18 72.64(15)
C2 Fe1 Fe2 C18 4.98(15)
S2 Fe1 Fe2 C19 51.33(11)
C3 Fe1 Fe2 C19 -133.82(15)
S1 Fe1 Fe2 C19 -133.05(11)
C5 Fe1 Fe2 C19 78.53(16)
C4 Fe1 Fe2 C19 151.11(15)
C1 Fe1 Fe2 C19 6.74(15)
C2 Fe1 Fe2 C19 -60.93(15)
S2 Fe1 S1 Fe2 3.60(3)
C3 Fe1 S1 Fe2 179.58(6)
C5 Fe1 S1 Fe2 143.78(13)
C4 Fe1 S1 Fe2 144.81(6)
C1 Fe1 S1 Fe2 -136.70(11)
C2 Fe1 S1 Fe2 -144.77(6)
S2 Fe2 S1 Fe1 -3.61(3)
C22 Fe2 S1 Fe1 -176.84(6)
C20 Fe2 S1 Fe1 -149.03(15)
C21 Fe2 S1 Fe1 -143.86(7)
C18 Fe2 S1 Fe1 145.84(7)
C19 Fe2 S1 Fe1 133.55(10)
C22 Fe2 S2 Fe1 165.01(18)
S1 Fe2 S2 Fe1 3.62(4)
C20 Fe2 S2 Fe1 169.43(7)
C21 Fe2 S2 Fe1 141.30(7)
C18 Fe2 S2 Fe1 -133.49(9)
C19 Fe2 S2 Fe1 -152.25(6)
C3 Fe1 S2 Fe2 -171.92(18)
S1 Fe1 S2 Fe2 -3.62(4)
C5 Fe1 S2 Fe2 -165.47(6)
C4 Fe1 S2 Fe2 -138.56(7)
C1 Fe1 S2 Fe2 155.95(6)
C2 Fe1 S2 Fe2 134.97(8)
S2 Fe1 C1 C2 -153.82(12)
C3 Fe1 C1 C2 38.04(13)
S1 Fe1 C1 C2 -12.60(19)
C5 Fe1 C1 C2 117.32(18)
C4 Fe1 C1 C2 81.25(14)
Fe2 Fe1 C1 C2 -119.38(13)
S2 Fe1 C1 C5 88.86(12)
C3 Fe1 C1 C5 -79.29(14)
S1 Fe1 C1 C5 -129.92(13)
C4 Fe1 C1 C5 -36.07(13)
C2 Fe1 C1 C5 -117.32(18)
Fe2 Fe1 C1 C5 123.29(12)
S2 Fe1 C1 C6 -22.9(2)
C3 Fe1 C1 C6 169.0(2)
S1 Fe1 C1 C6 118.32(19)
C5 Fe1 C1 C6 -111.8(2)
C4 Fe1 C1 C6 -147.8(2)
C2 Fe1 C1 C6 130.9(3)
Fe2 Fe1 C1 C6 11.5(3)
C5 C1 C2 C3 2.0(2)
C6 C1 C2 C3 175.5(2)
Fe1 C1 C2 C3 -57.08(14)
C5 C1 C2 C10 -179.0(2)
C6 C1 C2 C10 -5.4(4)
Fe1 C1 C2 C10 122.0(3)
C5 C1 C2 Fe1 59.04(14)
C6 C1 C2 Fe1 -127.4(3)
S2 Fe1 C2 C1 35.92(15)
C3 Fe1 C2 C1 -117.73(18)
S1 Fe1 C2 C1 172.78(11)
C5 Fe1 C2 C1 -38.19(13)
C4 Fe1 C2 C1 -80.31(13)
Fe2 Fe1 C2 C1 118.36(13)
S2 Fe1 C2 C3 153.65(11)
S1 Fe1 C2 C3 -69.50(13)
C5 Fe1 C2 C3 79.54(14)
C4 Fe1 C2 C3 37.42(12)
C1 Fe1 C2 C3 117.73(18)
Fe2 Fe1 C2 C3 -123.91(12)
S2 Fe1 C2 C10 -95.16(19)
C3 Fe1 C2 C10 111.2(2)
S1 Fe1 C2 C10 41.70(19)
C5 Fe1 C2 C10 -169.3(2)
C4 Fe1 C2 C10 148.6(2)
C1 Fe1 C2 C10 -131.1(2)
Fe2 Fe1 C2 C10 -12.7(3)
C1 C2 C3 C4 -3.9(2)
C10 C2 C3 C4 176.92(19)
Fe1 C2 C3 C4 -64.47(15)
C1 C2 C3 Fe1 60.60(15)
C10 C2 C3 Fe1 -118.61(19)
S2 Fe1 C3 C4 45.7(3)
S1 Fe1 C3 C4 -122.96(12)
C5 Fe1 C3 C4 38.52(12)
C1 Fe1 C3 C4 81.69(13)
C2 Fe1 C3 C4 118.32(18)
Fe2 Fe1 C3 C4 -122.34(12)
S2 Fe1 C3 C2 -72.6(2)
S1 Fe1 C3 C2 118.73(12)
C5 Fe1 C3 C2 -79.80(13)
C4 Fe1 C3 C2 -118.32(18)
C1 Fe1 C3 C2 -36.62(12)
Fe2 Fe1 C3 C2 119.35(13)
C2 C3 C4 C5 4.1(2)
Fe1 C3 C4 C5 -62.33(15)
C2 C3 C4 C14 -173.8(2)
Fe1 C3 C4 C14 119.8(2)
C2 C3 C4 Fe1 66.45(16)
S2 Fe1 C4 C5 -47.35(15)
C3 Fe1 C4 C5 114.97(18)
S1 Fe1 C4 C5 -179.18(11)
C1 Fe1 C4 C5 36.64(13)
C2 Fe1 C4 C5 77.75(14)
Fe2 Fe1 C4 C5 -121.67(13)
S2 Fe1 C4 C3 -162.32(10)
S1 Fe1 C4 C3 65.85(13)
C5 Fe1 C4 C3 -114.97(18)
C1 Fe1 C4 C3 -78.32(13)
C2 Fe1 C4 C3 -37.22(12)
Fe2 Fe1 C4 C3 123.36(12)
S2 Fe1 C4 C14 75.9(2)
C3 Fe1 C4 C14 -121.7(2)
S1 Fe1 C4 C14 -55.9(2)
C5 Fe1 C4 C14 123.3(2)
C1 Fe1 C4 C14 159.9(2)
C2 Fe1 C4 C14 -159.0(2)
Fe2 Fe1 C4 C14 1.6(3)
C3 C4 C5 C1 -2.8(2)
C14 C4 C5 C1 175.1(2)
Fe1 C4 C5 C1 -63.78(16)
C3 C4 C5 Fe1 60.96(14)
C14 C4 C5 Fe1 -121.2(2)
C2 C1 C5 C4 0.5(3)
C6 C1 C5 C4 -174.0(2)
Fe1 C1 C5 C4 62.22(16)
C2 C1 C5 Fe1 -61.69(15)
C6 C1 C5 Fe1 123.8(2)
S2 Fe1 C5 C4 143.02(12)
C3 Fe1 C5 C4 -39.48(13)
S1 Fe1 C5 C4 1.6(2)
C1 Fe1 C5 C4 -119.71(19)
C2 Fe1 C5 C4 -82.84(14)
Fe2 Fe1 C5 C4 121.59(13)
S2 Fe1 C5 C1 -97.28(12)
C3 Fe1 C5 C1 80.23(14)
S1 Fe1 C5 C1 121.27(14)
C4 Fe1 C5 C1 119.71(19)
C2 Fe1 C5 C1 36.87(12)
Fe2 Fe1 C5 C1 -118.70(13)
C2 C1 C6 C9 46.4(4)
C5 C1 C6 C9 -140.7(2)
Fe1 C1 C6 C9 -55.7(3)
C2 C1 C6 C7 166.3(2)
C5 C1 C6 C7 -20.8(3)
Fe1 C1 C6 C7 64.2(3)
C2 C1 C6 C8 -77.3(3)
C5 C1 C6 C8 95.6(3)
Fe1 C1 C6 C8 -179.43(18)
C1 C2 C10 C13 167.4(2)
C3 C2 C10 C13 -13.7(3)
Fe1 C2 C10 C13 -94.4(2)
C1 C2 C10 C12 -74.8(3)
C3 C2 C10 C12 104.1(2)
Fe1 C2 C10 C12 23.4(3)
C1 C2 C10 C11 49.7(3)
C3 C2 C10 C11 -131.4(2)
Fe1 C2 C10 C11 147.90(18)
C5 C4 C14 C16 34.3(3)
C3 C4 C14 C16 -148.3(2)
Fe1 C4 C14 C16 -58.6(3)
C5 C4 C14 C17 -85.7(3)
C3 C4 C14 C17 91.7(3)
Fe1 C4 C14 C17 -178.54(17)
C5 C4 C14 C15 155.5(2)
C3 C4 C14 C15 -27.1(3)
Fe1 C4 C14 C15 62.6(3)
S2 Fe2 C18 C19 -31.65(17)
C22 Fe2 C18 C19 117.19(19)
S1 Fe2 C18 C19 -167.94(12)
C20 Fe2 C18 C19 38.02(13)
C21 Fe2 C18 C19 79.83(14)
Fe1 Fe2 C18 C19 -117.28(13)
S2 Fe2 C18 C22 -148.85(12)
S1 Fe2 C18 C22 74.87(13)
C20 Fe2 C18 C22 -79.17(14)
C21 Fe2 C18 C22 -37.37(13)
C19 Fe2 C18 C22 -117.19(19)
Fe1 Fe2 C18 C22 125.52(13)
S2 Fe2 C18 C23 100.0(2)
C22 Fe2 C18 C23 -111.1(3)
S1 Fe2 C18 C23 -36.3(2)
C20 Fe2 C18 C23 169.7(2)
C21 Fe2 C18 C23 -148.5(2)
C19 Fe2 C18 C23 131.7(3)
Fe1 Fe2 C18 C23 14.4(3)
C22 C18 C19 C20 -0.2(2)
C23 C18 C19 C20 178.8(2)
Fe2 C18 C19 C20 -58.21(15)
C22 C18 C19 C27 -175.3(2)
C23 C18 C19 C27 3.7(4)
Fe2 C18 C19 C27 126.8(3)
C22 C18 C19 Fe2 57.98(14)
C23 C18 C19 Fe2 -123.0(3)
S2 Fe2 C19 C18 157.67(12)
C22 Fe2 C19 C18 -38.60(13)
S1 Fe2 C19 C18 19.69(19)
C20 Fe2 C19 C18 -117.72(19)
C21 Fe2 C19 C18 -81.72(14)
Fe1 Fe2 C19 C18 118.34(13)
S2 Fe2 C19 C20 -84.61(13)
C22 Fe2 C19 C20 79.12(15)
S1 Fe2 C19 C20 137.41(12)
C21 Fe2 C19 C20 36.00(14)
C18 Fe2 C19 C20 117.72(19)
Fe1 Fe2 C19 C20 -123.94(13)
S2 Fe2 C19 C27 25.6(2)
C22 Fe2 C19 C27 -170.7(2)
S1 Fe2 C19 C27 -112.4(2)
C20 Fe2 C19 C27 110.2(3)
C21 Fe2 C19 C27 146.2(2)
C18 Fe2 C19 C27 -132.1(3)
Fe1 Fe2 C19 C27 -13.8(3)
C18 C19 C20 C21 -2.3(3)
C27 C19 C20 C21 173.6(2)
Fe2 C19 C20 C21 -62.87(16)
C18 C19 C20 Fe2 60.53(15)
C27 C19 C20 Fe2 -123.6(2)
S2 Fe2 C20 C21 -139.05(13)
C22 Fe2 C20 C21 39.12(14)
S1 Fe2 C20 C21 7.6(2)
C18 Fe2 C20 C21 82.89(15)
C19 Fe2 C20 C21 119.5(2)
Fe1 Fe2 C20 C21 -123.50(14)
S2 Fe2 C20 C19 101.45(13)
C22 Fe2 C20 C19 -80.38(15)
S1 Fe2 C20 C19 -111.93(17)
C21 Fe2 C20 C19 -119.5(2)
C18 Fe2 C20 C19 -36.61(13)
Fe1 Fe2 C20 C19 117.00(14)
C19 C20 C21 C22 3.9(3)
Fe2 C20 C21 C22 -60.50(15)
C19 C20 C21 C31 -175.5(2)
Fe2 C20 C21 C31 120.1(2)
C19 C20 C21 Fe2 64.40(16)
S2 Fe2 C21 C20 50.61(15)
C22 Fe2 C21 C20 -115.6(2)
S1 Fe2 C21 C20 -176.35(12)
C18 Fe2 C21 C20 -77.95(15)
C19 Fe2 C21 C20 -36.88(14)
Fe1 Fe2 C21 C20 120.84(14)
S2 Fe2 C21 C22 166.21(12)
S1 Fe2 C21 C22 -60.74(14)
C20 Fe2 C21 C22 115.6(2)
C18 Fe2 C21 C22 37.65(13)
C19 Fe2 C21 C22 78.73(14)
Fe1 Fe2 C21 C22 -123.55(14)
S2 Fe2 C21 C31 -72.1(2)
C22 Fe2 C21 C31 121.6(3)
S1 Fe2 C21 C31 60.9(2)
C20 Fe2 C21 C31 -122.8(3)
C18 Fe2 C21 C31 159.3(2)
C19 Fe2 C21 C31 -159.6(2)
Fe1 Fe2 C21 C31 -1.9(3)
C20 C21 C22 C18 -4.0(3)
C31 C21 C22 C18 175.3(2)
Fe2 C21 C22 C18 -65.85(16)
C20 C21 C22 Fe2 61.81(15)
C31 C21 C22 Fe2 -118.8(2)
C19 C18 C22 C21 2.7(3)
C23 C18 C22 C21 -176.48(19)
Fe2 C18 C22 C21 64.54(16)
C19 C18 C22 Fe2 -61.86(15)
C23 C18 C22 Fe2 118.98(19)
S2 Fe2 C22 C21 -33.1(3)
S1 Fe2 C22 C21 128.91(13)
C20 Fe2 C22 C21 -38.05(13)
C18 Fe2 C22 C21 -118.1(2)
C19 Fe2 C22 C21 -81.30(14)
Fe1 Fe2 C22 C21 124.17(13)
S2 Fe2 C22 C18 85.0(2)
S1 Fe2 C22 C18 -113.04(13)
C20 Fe2 C22 C18 80.01(14)
C21 Fe2 C22 C18 118.1(2)
C19 Fe2 C22 C18 36.76(13)
Fe1 Fe2 C22 C18 -117.77(14)
C19 C18 C23 C25' 157.6(9)
C22 C18 C23 C25' -23.5(9)
Fe2 C18 C23 C25' 57.7(9)
C19 C18 C23 C26 -55.2(4)
C22 C18 C23 C26 123.6(3)
Fe2 C18 C23 C26 -155.1(3)
C19 C18 C23 C24 73.1(4)
C22 C18 C23 C24 -108.1(3)
Fe2 C18 C23 C24 -26.8(3)
C19 C18 C23 C26' -74.5(8)
C22 C18 C23 C26' 104.4(8)
Fe2 C18 C23 C26' -174.4(8)
C19 C18 C23 C25 -171.5(3)
C22 C18 C23 C25 7.3(3)
Fe2 C18 C23 C25 88.6(3)
C19 C18 C23 C24' 35.5(6)
C22 C18 C23 C24' -145.6(6)
Fe2 C18 C23 C24' -64.4(6)
C18 C19 C27 C29' 47.5(9)
C20 C19 C27 C29' -127.0(9)
Fe2 C19 C27 C29' 149.4(8)
C18 C19 C27 C28 -42.9(4)
C20 C19 C27 C28 142.5(3)
Fe2 C19 C27 C28 59.0(3)
C18 C19 C27 C30 -168.4(3)
C20 C19 C27 C30 17.0(4)
Fe2 C19 C27 C30 -66.5(4)
C18 C19 C27 C29 76.1(4)
C20 C19 C27 C29 -98.5(3)
Fe2 C19 C27 C29 177.9(2)
C18 C19 C27 C30' 173.5(8)
C20 C19 C27 C30' -1.0(9)
Fe2 C19 C27 C30' -84.6(8)
C18 C19 C27 C28' -80.8(6)
C20 C19 C27 C28' 104.6(6)
Fe2 C19 C27 C28' 21.0(6)
C20 C21 C31 C33 -22.2(6)
C22 C21 C31 C33 158.6(5)
Fe2 C21 C31 C33 69.6(6)
C20 C21 C31 C34' 172.7(6)
C22 C21 C31 C34' -6.5(7)
Fe2 C21 C31 C34' -95.5(6)
C20 C21 C31 C34 -145.8(5)
C22 C21 C31 C34 35.0(5)
Fe2 C21 C31 C34 -54.0(5)
C20 C21 C31 C32 96.9(5)
C22 C21 C31 C32 -82.3(5)
Fe2 C21 C31 C32 -171.3(4)
C20 C21 C31 C32' 51.0(6)
C22 C21 C31 C32' -128.2(6)
Fe2 C21 C31 C32' 142.8(5)
C20 C21 C31 C33' -65.4(6)
C22 C21 C31 C33' 115.4(6)
Fe2 C21 C31 C33' 26.4(6)
